data_4326324
loop_
_publ_author_name
'Sihai Yang'
'Gregory S. B. Martin'
'Jeremy J. Titman'
'Alexander J. Blake'
'David R. Allan'
'Neil R. Champness'
'Martin Schr\"oder'

_publ_section_title
;
 Pore with Gate: Enhancement of the Isosteric Heat of Adsorption of
 Dihydrogen via Postsynthetic Cation Exchange in Metal-Organic Frameworks
;
_journal_name_full 'Inorganic Chemistry'
_journal_page_first 9374
_journal_page_last 9384
_journal_paper_doi 10.1021/ic200967b
_journal_volume 50
_journal_year 2011
_chemical_formula_iupac 'In2 (C30 O8 H16)2, (C2 N H8), (H3 O), 4(C3 H7 N O), 5(H2 O)'
_chemical_formula_moiety 'C60 H32 In2 O16 2-, C2 N H8 +, (H3 O +), 4(C3 H7 N O), 5(H2 O)'
_chemical_formula_sum 'C74 H81 In2 N5 O26'
_chemical_formula_weight 1686.08
_chemical_name_systematic
; 
 ? 
;
_space_group_IT_number 76
_symmetry_cell_setting tetragonal
_symmetry_space_group_name_Hall 'P 4w'
_symmetry_space_group_name_H-M 'P 41'
_atom_sites_solution_hydrogens geom
_atom_sites_solution_primary direct
_atom_sites_solution_secondary difmap
_audit_creation_method 'enCIFer editing of SHELXL97 CIF output'
_cell_angle_alpha 90.00
_cell_angle_beta 90.00
_cell_angle_gamma 90.00
_cell_formula_units_Z 2
_cell_length_a 9.8480(2)
_cell_length_b 9.8480(2)
_cell_length_c 35.0588(14)
_cell_measurement_reflns_used 6890
_cell_measurement_temperature 150(2)
_cell_measurement_theta_max 25.81
_cell_measurement_theta_min 2.32
_cell_volume 3400.11(17)
_computing_cell_refinement 'Bruker SAINT'
_computing_data_collection 'Bruker APEX2'
_computing_data_reduction 'Bruker SAINT'
_computing_publication_material 'enCIFer (Allen et al., 2004); PLATON (Spek, 2009)'
_computing_structure_refinement 'SHELXL97 (Sheldrick, 2008)'
_computing_structure_solution 'SHELXS97 (Sheldrick, 2008)'
_diffrn_ambient_temperature 150(2)
_diffrn_measured_fraction_theta_full 0.993
_diffrn_measured_fraction_theta_max 0.993
_diffrn_measurement_device_type 'Bruker SMART APEXII CCD diffractometer'
_diffrn_measurement_method 'fine-slice \w scans'
_diffrn_radiation_monochromator 'silicon 111'
_diffrn_radiation_source 'Daresbury SRS station 9.8'
_diffrn_radiation_type synchrotron
_diffrn_radiation_wavelength 0.6939
_diffrn_reflns_av_R_equivalents 0.039
_diffrn_reflns_av_sigmaI/netI 0.039
_diffrn_reflns_limit_h_max 11
_diffrn_reflns_limit_h_min -11
_diffrn_reflns_limit_k_max 11
_diffrn_reflns_limit_k_min -11
_diffrn_reflns_limit_l_max 41
_diffrn_reflns_limit_l_min -31
_diffrn_reflns_number 18024
_diffrn_reflns_theta_full 24.07
_diffrn_reflns_theta_max 24.07
_diffrn_reflns_theta_min 2.91
_diffrn_standards_decay_% 0
_diffrn_standards_number 0
_exptl_absorpt_coefficient_mu 0.771
_exptl_absorpt_correction_T_max 1.00
_exptl_absorpt_correction_T_min 0.75
_exptl_absorpt_correction_type multi-scan
_exptl_absorpt_process_details 'Bruker SADABS'
_exptl_crystal_colour colorless
_exptl_crystal_density_diffrn 1.647
_exptl_crystal_description tablet
_exptl_crystal_F_000 1732
_exptl_crystal_size_max 0.10
_exptl_crystal_size_mid 0.05
_exptl_crystal_size_min 0.04
_refine_diff_density_max 0.94
_refine_diff_density_min -0.44
_refine_diff_density_rms 0.07
_refine_ls_abs_structure_details 'Flack H D (1983), Acta Cryst. A39, 876-881'
_refine_ls_abs_structure_Flack 'see text above'
_refine_ls_extinction_method none
_refine_ls_goodness_of_fit_ref 1.057
_refine_ls_hydrogen_treatment constr
_refine_ls_matrix_type full
_refine_ls_number_parameters 418
_refine_ls_number_reflns 5073
_refine_ls_number_restraints 2
_refine_ls_restrained_S_all 1.058
_refine_ls_R_factor_all 0.0409
_refine_ls_R_factor_gt 0.0396
_refine_ls_shift/su_max 0.015
_refine_ls_shift/su_mean 0.000
_refine_ls_structure_factor_coef Fsqd
_refine_ls_weighting_details 'calc w=1/[\s^2^(Fo^2^)+(0.060P)^2^+1.896P] where P=(Fo^2^+2Fc^2^)/3'
_refine_ls_weighting_scheme calc
_refine_ls_wR_factor_gt 0.0965
_refine_ls_wR_factor_ref 0.0974
_reflns_number_gt 4962
_reflns_number_total 5073
_reflns_threshold_expression >2sigma(I)
_cod_data_source_file ic200967b_si_002_1.cif
_cod_data_source_block NOTT-206
_cod_database_code 4326324

loop_
_symmetry_equiv_pos_as_xyz
'x, y, z'
'-y, x, z+1/4'
'-x, -y, z+1/2'
'y, -x, z+3/4'

loop_
_atom_site_label
_atom_site_type_symbol
_atom_site_fract_x
_atom_site_fract_y
_atom_site_fract_z
_atom_site_U_iso_or_equiv
_atom_site_adp_type
_atom_site_occupancy
_atom_site_symmetry_multiplicity
_atom_site_calc_flag
_atom_site_refinement_flags
In1 In 0.15131(5) -0.76937(5) -0.06417(2) 0.03535(12) Uani 1 1 d .
O1 O 0.1480(7) -0.5375(6) -0.07194(15) 0.0414(14) Uani 1 1 d .
O2 O -0.0068(7) -0.2203(7) 0.38898(18) 0.0525(17) Uani 1 1 d .
O3 O 0.7155(6) -0.2362(7) 0.38388(15) 0.0497(16) Uani 1 1 d .
O4 O 0.1630(7) 0.0844(6) -0.01782(18) 0.0490(15) Uani 1 1 d .
O5 O 0.1496(6) -0.6311(5) -0.01440(16) 0.0364(13) Uani 1 1 d .
O6 O 0.0941(6) -0.2310(6) 0.44370(19) 0.0508(18) Uani 1 1 d .
O7 O 0.6177(6) -0.2489(10) 0.4391(3) 0.072(2) Uani 1 1 d .
O8 O 0.1691(8) -0.0111(6) -0.07327(17) 0.0490(17) Uani 1 1 d .
C1 C 0.1785(9) -0.3942(9) -0.0171(3) 0.043(2) Uani 1 1 d .
C2 C 0.1714(8) -0.2763(8) -0.0385(3) 0.040(2) Uani 1 1 d .
H2A H 0.1519 -0.2775 -0.0650 0.048 Uiso 1 1 calc R
C3 C 0.1950(8) -0.1538(9) -0.0185(2) 0.045(2) Uani 1 1 d .
C4 C 0.2295(11) -0.1552(9) 0.0196(2) 0.0564(19) Uani 1 1 d .
H4A H 0.2489 -0.0712 0.0318 0.068 Uiso 1 1 calc R
C5 C 0.2368(10) -0.2689(9) 0.0402(2) 0.051(2) Uani 1 1 d .
C6 C 0.2087(10) -0.3925(9) 0.0219(2) 0.049(2) Uani 1 1 d .
H6A H 0.2103 -0.4750 0.0359 0.059 Uiso 1 1 calc R
C7 C 0.4724(9) -0.2468(10) 0.3848(2) 0.047(2) Uani 1 1 d .
C8 C 0.4691(9) -0.2532(12) 0.3460(2) 0.055(2) Uani 1 1 d .
H8A H 0.5521 -0.2533 0.3322 0.066 Uiso 1 1 calc R
C9 C 0.3453(8) -0.2597(11) 0.3259(2) 0.059(2) Uani 1 1 d .
C10 C 0.2265(8) -0.2498(11) 0.3482(2) 0.053(2) Uani 1 1 d .
H10A H 0.1408 -0.2487 0.3358 0.063 Uiso 1 1 calc R
C11 C 0.2311(9) -0.2418(9) 0.3872(2) 0.0456(19) Uani 1 1 d .
C12 C 0.3533(8) -0.2411(10) 0.4053(3) 0.050(2) Uani 1 1 d .
H12A H 0.3565 -0.2367 0.4324 0.060 Uiso 1 1 calc R
C13 C 0.3394(9) -0.2657(13) 0.2839(3) 0.070(3) Uani 1 1 d .
C14 C 0.2354(10) -0.3279(15) 0.2667(3) 0.084(4) Uani 1 1 d .
H14A H 0.1686 -0.3711 0.2820 0.100 Uiso 1 1 calc R
C15 C 0.2212(11) -0.3317(15) 0.2276(3) 0.075(4) Uani 1 1 d .
C16 C 0.3196(9) -0.2689(12) 0.2045(3) 0.066(3) Uani 1 1 d .
C17 C 0.4350(12) -0.2125(14) 0.2214(3) 0.074(4) Uani 1 1 d .
H17A H 0.5083 -0.1787 0.2065 0.089 Uiso 1 1 calc R
C18 C 0.4370(11) -0.2082(14) 0.2609(3) 0.075(4) Uani 1 1 d .
H18A H 0.5106 -0.1627 0.2728 0.090 Uiso 1 1 calc R
C19 C 0.2623(10) -0.2694(9) 0.0820(2) 0.053(2) Uani 1 1 d .
C20 C 0.3548(13) -0.1813(10) 0.0992(3) 0.065(3) Uani 1 1 d .
H20A H 0.4034 -0.1186 0.0838 0.078 Uiso 1 1 calc R
C21 C 0.3782(11) -0.1827(10) 0.1389(3) 0.057(3) Uani 1 1 d .
H21A H 0.4443 -0.1237 0.1497 0.068 Uiso 1 1 calc R
C22 C 0.3025(8) -0.2730(12) 0.1632(3) 0.059(3) Uani 1 1 d .
C23 C 0.2111(13) -0.3613(12) 0.1461(3) 0.065(3) Uani 1 1 d .
C24 C 0.1907(9) -0.3606(11) 0.1060(3) 0.053(2) Uani 1 1 d .
H24A H 0.1278 -0.4225 0.0950 0.064 Uiso 1 1 calc R
C25 C 0.6098(9) -0.2362(9) 0.4040(3) 0.040(2) Uani 1 1 d .
C26 C 0.1562(10) -0.5227(9) -0.0358(2) 0.042(2) Uani 1 1 d .
C27 C 0.1780(11) -0.0238(9) -0.0382(3) 0.049(3) Uani 1 1 d .
C28 C 0.0987(10) -0.2351(9) 0.4085(3) 0.047(2) Uani 1 1 d .
C29 C 0.1322(10) -0.4571(13) 0.1707(3) 0.071(3) Uani 1 1 d .
H29A H 0.1882 -0.5382 0.1763 0.085 Uiso 1 1 calc R
H29B H 0.0499 -0.4873 0.1569 0.085 Uiso 1 1 calc R
C30 C 0.0913(12) -0.3893(17) 0.2079(3) 0.093(5) Uani 1 1 d .
H30A H 0.0465 -0.4561 0.2248 0.112 Uiso 1 1 calc R
H30B H 0.0264 -0.3148 0.2027 0.112 Uiso 1 1 calc R
C31 C 0.8503(11) -0.4547(12) 0.3296(3) 0.053(3) Uani 0.791(12) 1 d P
H31A H 0.8719 -0.4492 0.3559 0.063 Uiso 0.791(12) 1 calc PR
N1 N 0.7434(12) -0.5244(10) 0.3199(3) 0.065(3) Uani 0.791(12) 1 d P
O10 O 0.9253(9) -0.3953(11) 0.3070(2) 0.074(3) Uani 0.791(12) 1 d P
C32 C 0.6574(16) -0.5796(16) 0.3493(4) 0.081(4) Uani 0.791(12) 1 d P
H32A H 0.6965 -0.5594 0.3743 0.097 Uiso 0.791(12) 1 calc PR
H32B H 0.6503 -0.6782 0.3460 0.097 Uiso 0.791(12) 1 calc PR
H32C H 0.5669 -0.5388 0.3474 0.097 Uiso 0.791(12) 1 calc PR
C33 C 0.6968(16) -0.5372(15) 0.2811(3) 0.074(4) Uani 0.791(12) 1 d P
H33A H 0.7627 -0.4948 0.2639 0.088 Uiso 0.791(12) 1 calc PR
H33B H 0.6087 -0.4921 0.2784 0.088 Uiso 0.791(12) 1 calc PR
H33C H 0.6874 -0.6336 0.2746 0.088 Uiso 0.791(12) 1 calc PR
N2 N -0.0302(18) 0.1581(16) 0.0817(6) 0.082(5) Uiso 0.50 1 d PD
H2B H -0.0951 0.1607 0.1006 0.099 Uiso 0.50 1 calc PR
H2C H -0.0747 0.1511 0.0588 0.099 Uiso 0.50 1 calc PR
C34 C 0.0451(19) 0.0460(18) 0.0867(6) 0.058(4) Uiso 0.50 1 d PD
H34A H -0.0142 -0.0339 0.0869 0.070 Uiso 0.50 1 calc PR
H34B H 0.0940 0.0521 0.1110 0.070 Uiso 0.50 1 calc PR
H34C H 0.1104 0.0380 0.0657 0.070 Uiso 0.50 1 calc PR
C35 C 0.040(2) 0.279(2) 0.0822(7) 0.075(6) Uiso 0.50 1 d PD
H35A H -0.0234 0.3539 0.0778 0.090 Uiso 0.50 1 calc PR
H35B H 0.1089 0.2780 0.0621 0.090 Uiso 0.50 1 calc PR
H35C H 0.0838 0.2902 0.1071 0.090 Uiso 0.50 1 calc PR
O11 O 0.8117(17) -0.1921(16) 0.2708(5) 0.087(5) Uiso 0.50 1 d P

loop_
_atom_site_aniso_label
_atom_site_aniso_U_11
_atom_site_aniso_U_22
_atom_site_aniso_U_33
_atom_site_aniso_U_23
_atom_site_aniso_U_13
_atom_site_aniso_U_12
In1 0.0388(3) 0.0425(3) 0.02473(17) -0.0009(3) -0.0005(3) 0.0011(2)
O1 0.053(3) 0.050(3) 0.021(4) 0.004(3) 0.001(3) 0.004(2)
O2 0.047(4) 0.073(4) 0.038(4) 0.008(3) 0.003(3) -0.004(3)
O3 0.039(3) 0.081(5) 0.029(3) -0.012(3) 0.006(3) 0.002(3)
O4 0.060(4) 0.030(3) 0.056(4) 0.013(3) 0.001(3) 0.005(2)
O5 0.042(3) 0.030(3) 0.037(3) 0.003(2) -0.007(3) -0.007(2)
O6 0.047(3) 0.061(4) 0.045(5) 0.002(3) 0.011(3) 0.003(2)
O7 0.043(3) 0.130(7) 0.041(5) -0.015(6) 0.001(5) 0.002(3)
O8 0.077(4) 0.030(3) 0.041(4) 0.006(3) -0.022(3) -0.010(3)
C1 0.048(5) 0.040(4) 0.041(5) 0.004(4) -0.004(4) 0.013(4)
C2 0.038(4) 0.043(5) 0.037(5) -0.001(4) -0.006(3) -0.002(3)
C3 0.060(5) 0.033(4) 0.042(4) 0.001(4) 0.001(3) -0.010(4)
C4 0.079(6) 0.037(4) 0.054(5) -0.011(4) -0.003(5) 0.008(4)
C5 0.070(6) 0.048(4) 0.035(4) -0.003(4) -0.007(4) 0.000(5)
C6 0.069(6) 0.039(4) 0.038(4) -0.003(3) 0.005(4) -0.004(4)
C7 0.043(4) 0.068(6) 0.031(4) -0.012(4) -0.005(3) -0.008(4)
C8 0.042(4) 0.087(7) 0.035(4) -0.016(5) 0.005(3) -0.008(5)
C9 0.039(4) 0.106(7) 0.030(4) -0.003(4) 0.000(3) 0.003(4)
C10 0.037(4) 0.088(7) 0.033(4) -0.003(5) -0.005(3) -0.004(5)
C11 0.042(4) 0.062(5) 0.033(4) -0.002(4) 0.004(4) 0.002(4)
C12 0.050(5) 0.073(6) 0.028(4) 0.000(4) -0.002(3) -0.004(4)
C13 0.042(4) 0.130(10) 0.037(5) -0.006(5) 0.004(4) -0.017(6)
C14 0.038(5) 0.172(14) 0.041(6) 0.014(6) 0.006(4) -0.027(7)
C15 0.041(5) 0.146(13) 0.037(6) -0.038(6) -0.004(5) -0.023(7)
C16 0.045(5) 0.099(8) 0.053(6) -0.039(5) 0.005(4) -0.012(5)
C17 0.064(6) 0.119(10) 0.038(5) -0.016(6) 0.010(5) -0.013(6)
C18 0.050(5) 0.139(11) 0.037(5) -0.018(6) -0.004(4) -0.025(6)
C19 0.082(6) 0.050(4) 0.027(4) 0.003(4) -0.002(4) -0.010(4)
C20 0.093(7) 0.070(6) 0.032(4) 0.002(4) -0.014(5) -0.006(5)
C21 0.064(6) 0.061(6) 0.045(5) -0.006(4) 0.004(4) -0.005(4)
C22 0.037(4) 0.089(7) 0.052(6) -0.035(5) 0.003(4) 0.003(4)
C23 0.074(7) 0.089(8) 0.033(6) -0.014(5) 0.005(5) -0.022(6)
C24 0.051(5) 0.067(6) 0.042(5) -0.013(4) -0.003(4) -0.007(4)
C25 0.038(5) 0.040(5) 0.042(5) -0.003(4) 0.011(4) 0.003(3)
C26 0.065(6) 0.039(5) 0.021(4) -0.008(4) -0.010(4) -0.005(4)
C27 0.063(6) 0.034(4) 0.051(6) 0.011(4) 0.002(5) 0.003(4)
C28 0.048(5) 0.035(5) 0.058(6) -0.008(4) -0.004(5) -0.004(4)
C29 0.041(5) 0.140(10) 0.033(4) -0.005(5) -0.001(4) -0.005(6)
C30 0.076(7) 0.181(14) 0.023(5) -0.012(6) 0.000(5) -0.051(8)
C31 0.045(5) 0.081(7) 0.033(5) -0.005(5) -0.008(5) -0.006(5)
N1 0.071(7) 0.066(6) 0.059(6) -0.011(5) -0.001(6) -0.017(5)
O10 0.057(5) 0.126(8) 0.040(4) 0.019(5) -0.003(4) -0.022(5)
C32 0.079(9) 0.112(11) 0.051(7) -0.001(7) -0.002(7) -0.038(8)
C33 0.100(11) 0.090(10) 0.030(6) -0.029(6) -0.003(6) -0.022(8)

loop_
_atom_type_symbol
_atom_type_description
_atom_type_scat_dispersion_real
_atom_type_scat_dispersion_imag
_atom_type_scat_source
C C 0.0033 0.0016 'International Tables Vol C Tables 4.2.6.8 and 6.1.1.4'
H H 0.0000 0.0000 'International Tables Vol C Tables 4.2.6.8 and 6.1.1.4'
In In -0.7276 1.3100 'International Tables Vol C Tables 4.2.6.8 and 6.1.1.4'
O O 0.0106 0.0060 'International Tables Vol C Tables 4.2.6.8 and 6.1.1.4'
N N 0.0061 0.0033 'International Tables Vol C Tables 4.2.6.8 and 6.1.1.4'

loop_
_geom_angle_atom_site_label_1
_geom_angle_atom_site_label_2
_geom_angle_atom_site_label_3
_geom_angle
_geom_angle_site_symmetry_1
_geom_angle_site_symmetry_3
O4 In1 O2 124.6(3) 1_545 3_544
O4 In1 O5 79.6(2) 1_545 .
O2 In1 O5 128.2(2) 3_544 .
O4 In1 O3 126.3(3) 1_545 3_644
O2 In1 O3 76.8(2) 3_544 3_644
O5 In1 O3 129.0(2) . 3_644
O4 In1 O7 87.8(3) 1_545 3_644
O2 In1 O7 133.8(4) 3_544 3_644
O5 In1 O7 85.4(3) . 3_644
O3 In1 O7 57.1(3) 3_644 3_644
O4 In1 O1 138.3(2) 1_545 .
O2 In1 O1 87.0(2) 3_544 .
O5 In1 O1 58.84(19) . .
O3 In1 O1 83.6(2) 3_644 .
O7 In1 O1 86.7(3) 3_644 .
O4 In1 O8 56.0(2) 1_545 1_545
O2 In1 O8 84.3(2) 3_544 1_545
O5 In1 O8 135.5(2) . 1_545
O3 In1 O8 82.8(2) 3_644 1_545
O7 In1 O8 90.7(3) 3_644 1_545
O1 In1 O8 165.2(2) . 1_545
O4 In1 O6 88.2(2) 1_545 3_544
O2 In1 O6 55.6(2) 3_544 3_544
O5 In1 O6 84.4(2) . 3_544
O3 In1 O6 132.2(2) 3_644 3_544
O7 In1 O6 169.6(4) 3_644 3_544
O1 In1 O6 89.9(3) . 3_544
O8 In1 O6 95.1(3) 1_545 3_544
C2 C1 C6 122.0(8) . .
C2 C1 C26 118.8(8) . .
C6 C1 C26 119.1(8) . .
C1 C2 C3 115.9(8) . .
C1 C2 H2A 122.0 . .
C3 C2 H2A 122.0 . .
C4 C3 C2 120.9(8) . .
C4 C3 C27 119.6(8) . .
C2 C3 C27 119.5(8) . .
C5 C4 C3 123.1(8) . .
C5 C4 H4A 118.4 . .
C3 C4 H4A 118.4 . .
C4 C5 C6 117.9(8) . .
C4 C5 C19 123.0(8) . .
C6 C5 C19 118.9(8) . .
C1 C6 C5 120.0(8) . .
C1 C6 H6A 120.0 . .
C5 C6 H6A 120.0 . .
C8 C7 C12 120.2(8) . .
C8 C7 C25 117.9(8) . .
C12 C7 C25 121.7(7) . .
C7 C8 C9 121.4(8) . .
C7 C8 H8A 119.3 . .
C9 C8 H8A 119.3 . .
C10 C9 C8 116.0(8) . .
C10 C9 C13 121.6(7) . .
C8 C9 C13 122.3(7) . .
C11 C10 C9 121.9(8) . .
C11 C10 H10A 119.0 . .
C9 C10 H10A 119.0 . .
C12 C11 C10 119.7(8) . .
C12 C11 C28 122.4(8) . .
C10 C11 C28 117.9(8) . .
C11 C12 C7 120.7(9) . .
C11 C12 H12A 119.7 . .
C7 C12 H12A 119.7 . .
C14 C13 C18 117.3(9) . .
C14 C13 C9 119.9(9) . .
C18 C13 C9 122.8(9) . .
C13 C14 C15 122.6(10) . .
C13 C14 H14A 118.7 . .
C15 C14 H14A 118.7 . .
C14 C15 C16 119.4(9) . .
C14 C15 C30 122.2(10) . .
C16 C15 C30 118.0(10) . .
C17 C16 C15 119.5(10) . .
C17 C16 C22 121.7(10) . .
C15 C16 C22 118.7(9) . .
C18 C17 C16 116.6(10) . .
C18 C17 H17A 121.7 . .
C16 C17 H17A 121.7 . .
C13 C18 C17 124.3(10) . .
C13 C18 H18A 117.9 . .
C17 C18 H18A 117.9 . .
C20 C19 C24 117.6(8) . .
C20 C19 C5 122.3(8) . .
C24 C19 C5 120.1(8) . .
C19 C20 C21 121.8(10) . .
C19 C20 H20A 119.1 . .
C21 C20 H20A 119.1 . .
C20 C21 C22 120.3(10) . .
C20 C21 H21A 119.8 . .
C22 C21 H21A 119.8 . .
C23 C22 C21 118.0(9) . .
C23 C22 C16 121.3(11) . .
C21 C22 C16 120.7(10) . .
C22 C23 C24 121.0(10) . .
C22 C23 C29 118.9(10) . .
C24 C23 C29 120.0(10) . .
C19 C24 C23 121.3(9) . .
C19 C24 H24A 119.3 . .
C23 C24 H24A 119.3 . .
O7 C25 O3 120.4(8) . .
O7 C25 C7 119.4(8) . .
O3 C25 C7 119.3(8) . .
O1 C26 O5 118.2(7) . .
O1 C26 C1 124.1(9) . .
O5 C26 C1 117.7(7) . .
O8 C27 O4 117.1(8) . .
O8 C27 C3 124.4(9) . .
O4 C27 C3 118.4(9) . .
O6 C28 O2 120.8(10) . .
O6 C28 C11 121.9(9) . .
O2 C28 C11 117.0(10) . .
C23 C29 C30 110.8(10) . .
C23 C29 H29A 109.5 . .
C30 C29 H29A 109.5 . .
C23 C29 H29B 109.5 . .
C30 C29 H29B 109.5 . .
H29A C29 H29B 108.1 . .
C29 C30 C15 108.8(9) . .
C29 C30 H30A 109.9 . .
C15 C30 H30A 109.9 . .
C29 C30 H30B 109.9 . .
C15 C30 H30B 109.9 . .
H30A C30 H30B 108.3 . .
O10 C31 N1 124.6(10) . .
O10 C31 H31A 117.7 . .
N1 C31 H31A 117.7 . .
C31 N1 C32 119.2(11) . .
C31 N1 C33 123.4(11) . .
C32 N1 C33 117.1(11) . .
N1 C32 H32A 109.5 . .
N1 C32 H32B 109.5 . .
H32A C32 H32B 109.5 . .
N1 C32 H32C 109.5 . .
H32A C32 H32C 109.5 . .
H32B C32 H32C 109.5 . .
N1 C33 H33A 109.5 . .
N1 C33 H33B 109.5 . .
H33A C33 H33B 109.5 . .
N1 C33 H33C 109.5 . .
H33A C33 H33C 109.5 . .
H33B C33 H33C 109.5 . .
C34 N2 C35 115.7(18) . .
C34 N2 H2B 108.4 . .
C35 N2 H2B 108.4 . .
C34 N2 H2C 108.4 . .
C35 N2 H2C 108.4 . .
H2B N2 H2C 107.4 . .
N2 C34 H34A 109.5 . .
N2 C34 H34B 109.5 . .
H34A C34 H34B 109.5 . .
N2 C34 H34C 109.5 . .
H34A C34 H34C 109.5 . .
H34B C34 H34C 109.5 . .
N2 C35 H35A 109.5 . .
N2 C35 H35B 109.5 . .
H35A C35 H35B 109.5 . .
N2 C35 H35C 109.5 . .
H35A C35 H35C 109.5 . .
H35B C35 H35C 109.5 . .

loop_
_geom_bond_atom_site_label_1
_geom_bond_atom_site_label_2
_geom_bond_distance
_geom_bond_site_symmetry_2
In1 O4 2.175(6) 1_545
In1 O2 2.176(6) 3_544
In1 O5 2.213(6) .
In1 O3 2.245(6) 3_644
In1 O7 2.285(6) 3_644
In1 O1 2.300(6) .
In1 O8 2.408(6) 1_545
In1 O6 2.433(6) 3_544
O1 C26 1.280(10) .
O2 C28 1.251(11) .
O3 C25 1.258(10) .
O4 C27 1.290(12) .
O5 C26 1.306(10) .
O6 C28 1.237(13) .
O7 C25 1.237(14) .
O8 C27 1.241(12) .
C1 C2 1.385(12) .
C1 C6 1.398(12) .
C1 C26 1.441(12) .
C2 C3 1.415(12) .
C2 H2A 0.9500 .
C3 C4 1.379(12) .
C3 C27 1.463(12) .
C4 C5 1.335(12) .
C4 H4A 0.9500 .
C5 C6 1.405(12) .
C5 C19 1.486(11) .
C6 H6A 0.9500 .
C7 C8 1.363(12) .
C7 C12 1.376(12) .
C7 C25 1.515(12) .
C8 C9 1.409(12) .
C8 H8A 0.9500 .
C9 C10 1.409(11) .
C9 C13 1.477(12) .
C10 C11 1.371(11) .
C10 H10A 0.9500 .
C11 C12 1.361(12) .
C11 C28 1.504(13) .
C12 H12A 0.9500 .
C13 C14 1.337(14) .
C13 C18 1.377(14) .
C14 C15 1.378(16) .
C14 H14A 0.9500 .
C15 C16 1.405(16) .
C15 C30 1.561(14) .
C16 C17 1.396(14) .
C16 C22 1.459(12) .
C17 C18 1.385(13) .
C17 H17A 0.9500 .
C18 H18A 0.9500 .
C19 C20 1.395(13) .
C19 C24 1.418(13) .
C20 C21 1.411(14) .
C20 H20A 0.9500 .
C21 C22 1.439(15) .
C21 H21A 0.9500 .
C22 C23 1.387(15) .
C23 C24 1.421(14) .
C23 C29 1.495(15) .
C24 H24A 0.9500 .
C29 C30 1.518(14) .
C29 H29A 0.9900 .
C29 H29B 0.9900 .
C30 H30A 0.9900 .
C30 H30B 0.9900 .
C31 O10 1.232(13) .
C31 N1 1.302(14) .
C31 H31A 0.9500 .
N1 C32 1.440(17) .
N1 C33 1.441(15) .
C32 H32A 0.9800 .
C32 H32B 0.9800 .
C32 H32C 0.9800 .
C33 H33A 0.9800 .
C33 H33B 0.9800 .
C33 H33C 0.9800 .
N2 C34 1.340(17) .
N2 C35 1.373(18) .
N2 H2B 0.9200 .
N2 H2C 0.9200 .
C34 H34A 0.9800 .
C34 H34B 0.9800 .
C34 H34C 0.9800 .
C35 H35A 0.9800 .
C35 H35B 0.9800 .
C35 H35C 0.9800 .

loop_
_geom_hbond_atom_site_label_D
_geom_hbond_atom_site_label_H
_geom_hbond_atom_site_label_A
_geom_hbond_distance_DH
_geom_hbond_distance_HA
_geom_hbond_distance_DA
_geom_hbond_angle_DHA
_geom_hbond_site_symmetry_A
N2 H2B O3 0.92 2.19 3.00(2) 147.3 4_564
N2 H2B O2 0.92 2.37 3.12(2) 138.6 4_554
N2 H2C O11 0.92 1.80 2.68(3) 159.8 4_564
